data_4131193
loop_
_publ_author_name
'Bertermann, R\"udiger'
'B\"ohnke, Julian'
'Braunschweig, Holger'
'Dewhurst, Rian D.'
'Kupfer, Thomas'
'Muessig, Jonas H.'
'Pentecost, Leanne'
'Radacki, Krzysztof'
'Sen, Sakya S.'
'Vargas, Alfredo'

_publ_section_title
;
 Dynamic, Reversible Oxidative Addition of Highly Polar Bonds to a
 Transition Metal.
;
_journal_issue 49
_journal_name_full 'Journal of the American Chemical Society'
_journal_page_first 16140
_journal_page_last 16147
_journal_paper_doi 10.1021/jacs.6b10609
_journal_volume 138
_journal_year 2016
_chemical_formula_moiety 'C32 H55 Cl3 In N2 P Pt'
_chemical_formula_sum 'C32 H55 Cl3 In N2 P Pt'
_chemical_formula_weight 915.01
_space_group_crystal_system monoclinic
_space_group_IT_number 14
_space_group_name_Hall '-P 2ybc'
_space_group_name_H-M_alt 'P 1 21/c 1'
_atom_sites_solution_hydrogens geom
_atom_sites_solution_primary iterative
_atom_sites_solution_secondary difmap
_audit_creation_method SHELXL-2014/6
_cell_angle_alpha 90
_cell_angle_beta 91.543(5)
_cell_angle_gamma 90
_cell_formula_units_Z 4
_cell_length_a 10.3824(15)
_cell_length_b 17.613(2)
_cell_length_c 19.569(3)
_cell_measurement_reflns_used 9817
_cell_measurement_temperature 103(2)
_cell_measurement_theta_max 26.40
_cell_measurement_theta_min 2.28
_cell_volume 3577.2(9)
_computing_cell_refinement 'Saint+ ver. V8.34A (Bruker AXS)'
_computing_data_collection 'Smart NT ver. 5.63 (Bruker AXS)'
_computing_data_reduction 'Saint+ ver. V8.34A (Bruker AXS)'
_computing_molecular_graphics 'ShelXLe (Huebschle et all, 2011)'
_computing_publication_material 'SHELXL-2014/6 (Sheldrick, 2014)'
_computing_structure_refinement 'SHELXL-2014/6 (Sheldrick, 2014)'
_computing_structure_solution 'SHELXT (Sheldrick, 2014)'
_diffrn_ambient_temperature 103(2)
_diffrn_detector 'CCD area detector (Apex1)'
_diffrn_detector_area_resol_mean 8.333
_diffrn_measured_fraction_theta_full 1.000
_diffrn_measured_fraction_theta_max 0.998
_diffrn_measurement_device_type 'Bruker SMART-APEX'
_diffrn_measurement_method '\f and \w scans'
_diffrn_radiation_monochromator graphite
_diffrn_radiation_type MoK\a
_diffrn_radiation_wavelength 0.71073
_diffrn_reflns_av_R_equivalents 0.0613
_diffrn_reflns_av_unetI/netI 0.0206
_diffrn_reflns_Laue_measured_fraction_full 1.000
_diffrn_reflns_Laue_measured_fraction_max 0.998
_diffrn_reflns_limit_h_max 12
_diffrn_reflns_limit_h_min -12
_diffrn_reflns_limit_k_max 22
_diffrn_reflns_limit_k_min -22
_diffrn_reflns_limit_l_max 24
_diffrn_reflns_limit_l_min -24
_diffrn_reflns_number 114916
_diffrn_reflns_point_group_measured_fraction_full 1.000
_diffrn_reflns_point_group_measured_fraction_max 0.998
_diffrn_reflns_theta_full 26.000
_diffrn_reflns_theta_max 26.422
_diffrn_reflns_theta_min 1.556
_diffrn_source 'sealed tube'
_exptl_absorpt_coefficient_mu 4.844
_exptl_absorpt_correction_T_max 0.7454
_exptl_absorpt_correction_T_min 0.5395
_exptl_absorpt_correction_type multi-scan
_exptl_absorpt_process_details 'SadAbs 2014/4 (Bruker AXS)'
_exptl_crystal_colour colourless
_exptl_crystal_density_diffrn 1.699
_exptl_crystal_description needle
_exptl_crystal_F_000 1816
_exptl_crystal_size_max 0.30
_exptl_crystal_size_mid 0.08
_exptl_crystal_size_min 0.08
_refine_diff_density_max 0.704
_refine_diff_density_min -0.498
_refine_diff_density_rms 0.071
_refine_ls_extinction_method none
_refine_ls_goodness_of_fit_ref 1.048
_refine_ls_hydrogen_treatment constr
_refine_ls_matrix_type full
_refine_ls_number_parameters 361
_refine_ls_number_reflns 7330
_refine_ls_number_restraints 0
_refine_ls_restrained_S_all 1.048
_refine_ls_R_factor_all 0.0155
_refine_ls_R_factor_gt 0.0147
_refine_ls_shift/su_max 0.007
_refine_ls_shift/su_mean 0.000
_refine_ls_structure_factor_coef Fsqd
_refine_ls_weighting_details 'w=1/[\s^2^(Fo^2^)+(0.0160P)^2^+2.1585P] where P=(Fo^2^+2Fc^2^)/3'
_refine_ls_weighting_scheme calc
_refine_ls_wR_factor_gt 0.0376
_refine_ls_wR_factor_ref 0.0379
_reflns_Friedel_coverage 0.000
_reflns_number_gt 7073
_reflns_number_total 7330
_reflns_threshold_expression 'I > 2\s(I)'
_cod_data_source_file ja6b10609_si_002.cif
_cod_data_source_block 10
_cod_original_cell_volume 3577.1(9)
_cod_original_sg_symbol_H-M 'P 21/c'
_cod_database_code 4131193
_shelx_space_group_comment
;
The symmetry employed for this shelxl refinement is uniquely defined
by the following loop, which should always be used as a source of
symmetry information in preference to the above space-group names.
They are only intended as comments.
;
_shelx_estimated_absorpt_t_min 0.324
_shelx_estimated_absorpt_t_max 0.698
_shelxl_version_number 2014/6

loop_
_space_group_symop_operation_xyz
'x, y, z'
'-x, y+1/2, -z+1/2'
'-x, -y, -z'
'x, -y-1/2, z-1/2'

loop_
_atom_site_label
_atom_site_type_symbol
_atom_site_fract_x
_atom_site_fract_y
_atom_site_fract_z
_atom_site_U_iso_or_equiv
_atom_site_adp_type
_atom_site_occupancy
_atom_site_site_symmetry_order
_atom_site_calc_flag
_atom_site_refinement_flags_posn
_atom_site_refinement_flags_adp
Pt1 Pt 0.26411(2) 0.51406(2) 0.31868(2) 0.01064(3) Uani 1 1 d . .
In1 In 0.29433(2) 0.64540(2) 0.37829(2) 0.01244(4) Uani 1 1 d . .
Cl1 Cl 0.30225(6) 0.65507(3) 0.50115(3) 0.02991(13) Uani 1 1 d . .
Cl2 Cl 0.14606(5) 0.74439(3) 0.34321(3) 0.02188(11) Uani 1 1 d . .
Cl3 Cl 0.50100(5) 0.70001(3) 0.34913(3) 0.02469(11) Uani 1 1 d . .
P1 P 0.25908(4) 0.39785(3) 0.25824(2) 0.01089(9) Uani 1 1 d . .
C1 C 0.19069(18) 0.31642(11) 0.30459(10) 0.0145(4) Uani 1 1 d . .
H1 H 0.2494 0.3081 0.3453 0.017 Uiso 1 1 calc R U
C2 C 0.05729(19) 0.33347(12) 0.33358(11) 0.0203(4) Uani 1 1 d . .
H2A H 0.0616 0.3809 0.3607 0.024 Uiso 1 1 calc R U
H2B H -0.0060 0.3411 0.2955 0.024 Uiso 1 1 calc R U
C3 C 0.0131(2) 0.26807(13) 0.37879(11) 0.0246(5) Uani 1 1 d . .
H3A H 0.0714 0.2642 0.4195 0.030 Uiso 1 1 calc R U
H3B H -0.0747 0.2789 0.3947 0.030 Uiso 1 1 calc R U
C4 C 0.0125(2) 0.19274(13) 0.34047(12) 0.0278(5) Uani 1 1 d . .
H4A H -0.0112 0.1514 0.3720 0.033 Uiso 1 1 calc R U
H4B H -0.0531 0.1945 0.3029 0.033 Uiso 1 1 calc R U
C5 C 0.1435(2) 0.17597(12) 0.31127(12) 0.0275(5) Uani 1 1 d . .
H5A H 0.1386 0.1285 0.2843 0.033 Uiso 1 1 calc R U
H5B H 0.2072 0.1683 0.3492 0.033 Uiso 1 1 calc R U
C6 C 0.1884(2) 0.24083(11) 0.26561(11) 0.0207(4) Uani 1 1 d . .
H6A H 0.1296 0.2451 0.2251 0.025 Uiso 1 1 calc R U
H6B H 0.2759 0.2295 0.2494 0.025 Uiso 1 1 calc R U
C11 C 0.42792(17) 0.37256(11) 0.24305(10) 0.0131(4) Uani 1 1 d . .
H11 H 0.4296 0.3219 0.2199 0.016 Uiso 1 1 calc R U
C12 C 0.50532(18) 0.36679(12) 0.31115(10) 0.0170(4) Uani 1 1 d . .
H12A H 0.4997 0.4156 0.3360 0.020 Uiso 1 1 calc R U
H12B H 0.4674 0.3268 0.3399 0.020 Uiso 1 1 calc R U
C13 C 0.64662(19) 0.34809(12) 0.29914(11) 0.0210(4) Uani 1 1 d . .
H13A H 0.6945 0.3465 0.3435 0.025 Uiso 1 1 calc R U
H13B H 0.6528 0.2974 0.2777 0.025 Uiso 1 1 calc R U
C14 C 0.70708(18) 0.40698(13) 0.25322(11) 0.0212(4) Uani 1 1 d . .
H14A H 0.7975 0.3928 0.2448 0.025 Uiso 1 1 calc R U
H14B H 0.7073 0.4570 0.2763 0.025 Uiso 1 1 calc R U
C15 C 0.63244(18) 0.41259(12) 0.18529(10) 0.0176(4) Uani 1 1 d . .
H15A H 0.6387 0.3638 0.1605 0.021 Uiso 1 1 calc R U
H15B H 0.6711 0.4526 0.1568 0.021 Uiso 1 1 calc R U
C16 C 0.49101(17) 0.43128(11) 0.19628(10) 0.0160(4) Uani 1 1 d . .
H16A H 0.4442 0.4323 0.1516 0.019 Uiso 1 1 calc R U
H16B H 0.4844 0.4823 0.2170 0.019 Uiso 1 1 calc R U
C21 C 0.18221(17) 0.40963(11) 0.17289(9) 0.0128(4) Uani 1 1 d . .
H21 H 0.2241 0.4557 0.1535 0.015 Uiso 1 1 calc R U
C22 C 0.20236(19) 0.34736(11) 0.11933(10) 0.0178(4) Uani 1 1 d . .
H22A H 0.2950 0.3345 0.1175 0.021 Uiso 1 1 calc R U
H22B H 0.1547 0.3010 0.1321 0.021 Uiso 1 1 calc R U
C23 C 0.1541(2) 0.37536(12) 0.04941(10) 0.0218(4) Uani 1 1 d . .
H23A H 0.2066 0.4193 0.0354 0.026 Uiso 1 1 calc R U
H23B H 0.1646 0.3345 0.0152 0.026 Uiso 1 1 calc R U
C24 C 0.0131(2) 0.39866(13) 0.05068(11) 0.0245(5) Uani 1 1 d . .
H24A H -0.0129 0.4203 0.0057 0.029 Uiso 1 1 calc R U
H24B H -0.0405 0.3531 0.0584 0.029 Uiso 1 1 calc R U
C25 C -0.0118(2) 0.45675(13) 0.10619(11) 0.0226(4) Uani 1 1 d . .
H25A H -0.1057 0.4660 0.1084 0.027 Uiso 1 1 calc R U
H25B H 0.0299 0.5053 0.0942 0.027 Uiso 1 1 calc R U
C26 C 0.03934(18) 0.43054(12) 0.17619(10) 0.0186(4) Uani 1 1 d . .
H26A H -0.0104 0.3859 0.1912 0.022 Uiso 1 1 calc R U
H26B H 0.0282 0.4716 0.2100 0.022 Uiso 1 1 calc R U
C31 C 0.27693(18) 0.46829(11) 0.40922(10) 0.0142(4) Uani 1 1 d . .
N32 N 0.29393(15) 0.44036(9) 0.46168(8) 0.0162(3) Uani 1 1 d . .
C33 C 0.31670(18) 0.40677(11) 0.52898(10) 0.0165(4) Uani 1 1 d . .
H33 H 0.4075 0.3879 0.5324 0.020 Uiso 1 1 calc R U
C34 C 0.2980(2) 0.46734(12) 0.58343(10) 0.0193(4) Uani 1 1 d . .
H34A H 0.3515 0.5122 0.5729 0.023 Uiso 1 1 calc R U
H34B H 0.3274 0.4473 0.6284 0.023 Uiso 1 1 calc R U
C35 C 0.1573(2) 0.49163(12) 0.58724(12) 0.0242(5) Uani 1 1 d . .
H35A H 0.1311 0.5180 0.5444 0.029 Uiso 1 1 calc R U
H35B H 0.1479 0.5278 0.6255 0.029 Uiso 1 1 calc R U
C36 C 0.0692(2) 0.42355(14) 0.59784(12) 0.0287(5) Uani 1 1 d . .
H36A H 0.0898 0.4001 0.6428 0.034 Uiso 1 1 calc R U
H36B H -0.0216 0.4408 0.5980 0.034 Uiso 1 1 calc R U
C37 C 0.0851(2) 0.36483(13) 0.54160(12) 0.0245(5) Uani 1 1 d . .
H37A H 0.0564 0.3868 0.4972 0.029 Uiso 1 1 calc R U
H37B H 0.0303 0.3202 0.5509 0.029 Uiso 1 1 calc R U
C38 C 0.2253(2) 0.33970(12) 0.53754(11) 0.0205(4) Uani 1 1 d . .
H38A H 0.2339 0.3046 0.4984 0.025 Uiso 1 1 calc R U
H38B H 0.2501 0.3117 0.5797 0.025 Uiso 1 1 calc R U
C41 C 0.27820(18) 0.57547(11) 0.23696(10) 0.0143(4) Uani 1 1 d . .
N42 N 0.29957(15) 0.61013(9) 0.18873(8) 0.0157(3) Uani 1 1 d . .
C43 C 0.34035(19) 0.64567(11) 0.12625(10) 0.0170(4) Uani 1 1 d . .
H43 H 0.2973 0.6962 0.1208 0.020 Uiso 1 1 calc R U
C44 C 0.3013(2) 0.59442(13) 0.06617(11) 0.0246(5) Uani 1 1 d . .
H44A H 0.3401 0.5435 0.0727 0.030 Uiso 1 1 calc R U
H44B H 0.2064 0.5885 0.0641 0.030 Uiso 1 1 calc R U
C45 C 0.3466(2) 0.62870(14) -0.00051(11) 0.0296(5) Uani 1 1 d . .
H45A H 0.3238 0.5942 -0.0389 0.036 Uiso 1 1 calc R U
H45B H 0.3021 0.6777 -0.0088 0.036 Uiso 1 1 calc R U
C46 C 0.4914(2) 0.64157(15) 0.00205(12) 0.0325(6) Uani 1 1 d . .
H46A H 0.5176 0.6668 -0.0406 0.039 Uiso 1 1 calc R U
H46B H 0.5361 0.5920 0.0052 0.039 Uiso 1 1 calc R U
C47 C 0.5316(2) 0.69045(14) 0.06312(12) 0.0283(5) Uani 1 1 d . .
H47A H 0.4944 0.7419 0.0574 0.034 Uiso 1 1 calc R U
H47B H 0.6266 0.6954 0.0650 0.034 Uiso 1 1 calc R U
C48 C 0.4868(2) 0.65647(13) 0.12999(11) 0.0228(5) Uani 1 1 d . .
H48A H 0.5106 0.6907 0.1684 0.027 Uiso 1 1 calc R U
H48B H 0.5296 0.6069 0.1381 0.027 Uiso 1 1 calc R U

loop_
_atom_site_aniso_label
_atom_site_aniso_U_11
_atom_site_aniso_U_22
_atom_site_aniso_U_33
_atom_site_aniso_U_23
_atom_site_aniso_U_13
_atom_site_aniso_U_12
Pt1 0.01119(4) 0.00970(4) 0.01113(5) 0.00031(2) 0.00210(3) 0.00026(2)
In1 0.01387(7) 0.00988(6) 0.01361(7) 0.00027(5) 0.00121(5) -0.00050(5)
Cl1 0.0526(4) 0.0225(3) 0.0147(3) -0.0006(2) 0.0014(2) -0.0084(2)
Cl2 0.0178(2) 0.0161(2) 0.0319(3) 0.0028(2) 0.0021(2) 0.00468(18)
Cl3 0.0144(2) 0.0228(3) 0.0368(3) 0.0122(2) -0.0009(2) -0.00332(19)
P1 0.0096(2) 0.0109(2) 0.0122(2) 0.00033(18) 0.00109(17) -0.00012(17)
C1 0.0141(9) 0.0130(9) 0.0165(10) 0.0022(8) 0.0006(7) -0.0023(7)
C2 0.0154(10) 0.0217(10) 0.0239(11) 0.0039(9) 0.0044(8) -0.0010(8)
C3 0.0188(10) 0.0298(12) 0.0254(12) 0.0078(9) 0.0040(8) -0.0069(9)
C4 0.0308(12) 0.0271(12) 0.0255(12) 0.0075(9) -0.0021(9) -0.0155(10)
C5 0.0364(13) 0.0151(10) 0.0310(13) 0.0038(9) -0.0001(10) -0.0070(9)
C6 0.0236(10) 0.0145(10) 0.0242(11) -0.0005(8) 0.0030(8) -0.0038(8)
C11 0.0103(9) 0.0142(9) 0.0150(9) -0.0014(7) 0.0015(7) 0.0003(7)
C12 0.0148(9) 0.0225(10) 0.0139(10) 0.0010(8) 0.0009(7) 0.0025(8)
C13 0.0139(10) 0.0299(12) 0.0190(11) 0.0014(9) -0.0018(8) 0.0055(8)
C14 0.0093(9) 0.0322(12) 0.0222(11) -0.0042(9) 0.0025(8) 0.0001(8)
C15 0.0139(9) 0.0228(10) 0.0163(10) 0.0000(8) 0.0053(7) 0.0001(8)
C16 0.0123(9) 0.0196(10) 0.0162(10) 0.0020(8) 0.0020(7) -0.0001(7)
C21 0.0119(9) 0.0151(9) 0.0112(9) -0.0001(7) -0.0010(7) -0.0013(7)
C22 0.0208(10) 0.0184(10) 0.0142(10) -0.0022(8) -0.0015(8) 0.0008(8)
C23 0.0284(11) 0.0236(11) 0.0133(10) -0.0008(8) -0.0011(8) -0.0018(9)
C24 0.0234(11) 0.0301(12) 0.0194(11) 0.0074(9) -0.0087(8) -0.0087(9)
C25 0.0148(10) 0.0282(12) 0.0245(11) 0.0083(9) -0.0032(8) 0.0006(9)
C26 0.0124(9) 0.0227(10) 0.0207(11) 0.0011(8) 0.0011(7) 0.0006(8)
C31 0.0133(9) 0.0113(8) 0.0183(11) -0.0007(8) 0.0040(7) 0.0001(7)
N32 0.0147(8) 0.0171(8) 0.0169(9) 0.0009(7) 0.0025(6) -0.0003(6)
C33 0.0166(9) 0.0190(10) 0.0137(10) 0.0042(8) -0.0012(7) 0.0024(8)
C34 0.0228(11) 0.0200(10) 0.0149(10) 0.0019(8) -0.0032(8) 0.0004(8)
C35 0.0259(12) 0.0259(12) 0.0208(12) -0.0028(9) 0.0015(9) 0.0054(9)
C36 0.0218(11) 0.0377(13) 0.0270(12) 0.0019(10) 0.0091(9) 0.0019(10)
C37 0.0186(10) 0.0282(12) 0.0267(12) 0.0041(9) 0.0030(9) -0.0062(9)
C38 0.0247(11) 0.0176(10) 0.0193(11) 0.0042(8) -0.0004(8) -0.0009(8)
C41 0.0132(9) 0.0123(9) 0.0174(10) -0.0035(8) -0.0009(7) 0.0019(7)
N42 0.0154(8) 0.0156(8) 0.0163(9) 0.0011(7) 0.0019(6) 0.0013(6)
C43 0.0203(10) 0.0199(10) 0.0109(9) 0.0028(8) 0.0030(8) -0.0026(8)
C44 0.0266(11) 0.0288(12) 0.0185(11) 0.0005(9) -0.0001(9) -0.0102(9)
C45 0.0376(13) 0.0365(13) 0.0148(11) -0.0004(10) -0.0003(9) -0.0102(11)
C46 0.0350(14) 0.0387(13) 0.0245(13) 0.0018(10) 0.0126(10) -0.0014(11)
C47 0.0211(11) 0.0358(13) 0.0280(12) 0.0084(10) 0.0014(9) -0.0079(9)
C48 0.0200(10) 0.0280(11) 0.0205(11) 0.0024(9) -0.0005(8) -0.0059(9)

loop_
_atom_type_symbol
_atom_type_description
_atom_type_scat_dispersion_real
_atom_type_scat_dispersion_imag
_atom_type_scat_source
C C 0.0033 0.0016 'International Tables Vol C Tables 4.2.6.8 and 6.1.1.4'
H H 0.0000 0.0000 'International Tables Vol C Tables 4.2.6.8 and 6.1.1.4'
N N 0.0061 0.0033 'International Tables Vol C Tables 4.2.6.8 and 6.1.1.4'
P P 0.1023 0.0942 'International Tables Vol C Tables 4.2.6.8 and 6.1.1.4'
Cl Cl 0.1484 0.1585 'International Tables Vol C Tables 4.2.6.8 and 6.1.1.4'
In In -0.7276 1.3100 'International Tables Vol C Tables 4.2.6.8 and 6.1.1.4'
Pt Pt -1.7033 8.3905 'International Tables Vol C Tables 4.2.6.8 and 6.1.1.4'

loop_
_geom_angle_atom_site_label_1
_geom_angle_atom_site_label_2
_geom_angle_atom_site_label_3
_geom_angle
C41 Pt1 C31 167.43(8)
C41 Pt1 P1 94.10(6)
C31 Pt1 P1 95.55(6)
C41 Pt1 In1 82.14(6)
C31 Pt1 In1 87.46(6)
P1 Pt1 In1 173.413(12)
Cl1 In1 Cl2 103.71(2)
Cl1 In1 Cl3 101.50(2)
Cl2 In1 Cl3 101.976(19)
Cl1 In1 Pt1 120.659(14)
Cl2 In1 Pt1 116.474(15)
Cl3 In1 Pt1 110.015(15)
C11 P1 C21 105.78(8)
C11 P1 C1 105.75(9)
C21 P1 C1 111.66(9)
C11 P1 Pt1 106.38(6)
C21 P1 Pt1 111.05(6)
C1 P1 Pt1 115.46(6)
C6 C1 C2 110.51(16)
C6 C1 P1 115.48(14)
C2 C1 P1 112.98(13)
C6 C1 H1 105.7
C2 C1 H1 105.7
P1 C1 H1 105.7
C3 C2 C1 110.65(17)
C3 C2 H2A 109.5
C1 C2 H2A 109.5
C3 C2 H2B 109.5
C1 C2 H2B 109.5
H2A C2 H2B 108.1
C4 C3 C2 111.61(18)
C4 C3 H3A 109.3
C2 C3 H3A 109.3
C4 C3 H3B 109.3
C2 C3 H3B 109.3
H3A C3 H3B 108.0
C5 C4 C3 111.27(18)
C5 C4 H4A 109.4
C3 C4 H4A 109.4
C5 C4 H4B 109.4
C3 C4 H4B 109.4
H4A C4 H4B 108.0
C4 C5 C6 111.38(18)
C4 C5 H5A 109.4
C6 C5 H5A 109.4
C4 C5 H5B 109.4
C6 C5 H5B 109.4
H5A C5 H5B 108.0
C5 C6 C1 110.98(17)
C5 C6 H6A 109.4
C1 C6 H6A 109.4
C5 C6 H6B 109.4
C1 C6 H6B 109.4
H6A C6 H6B 108.0
C16 C11 C12 109.77(15)
C16 C11 P1 110.85(13)
C12 C11 P1 110.67(13)
C16 C11 H11 108.5
C12 C11 H11 108.5
P1 C11 H11 108.5
C13 C12 C11 111.20(16)
C13 C12 H12A 109.4
C11 C12 H12A 109.4
C13 C12 H12B 109.4
C11 C12 H12B 109.4
H12A C12 H12B 108.0
C14 C13 C12 110.96(17)
C14 C13 H13A 109.4
C12 C13 H13A 109.4
C14 C13 H13B 109.4
C12 C13 H13B 109.4
H13A C13 H13B 108.0
C13 C14 C15 110.60(17)
C13 C14 H14A 109.5
C15 C14 H14A 109.5
C13 C14 H14B 109.5
C15 C14 H14B 109.5
H14A C14 H14B 108.1
C14 C15 C16 111.08(16)
C14 C15 H15A 109.4
C16 C15 H15A 109.4
C14 C15 H15B 109.4
C16 C15 H15B 109.4
H15A C15 H15B 108.0
C15 C16 C11 111.44(16)
C15 C16 H16A 109.3
C11 C16 H16A 109.3
C15 C16 H16B 109.3
C11 C16 H16B 109.3
H16A C16 H16B 108.0
C26 C21 C22 110.51(15)
C26 C21 P1 112.65(13)
C22 C21 P1 118.33(13)
C26 C21 H21 104.6
C22 C21 H21 104.6
P1 C21 H21 104.6
C23 C22 C21 109.49(16)
C23 C22 H22A 109.8
C21 C22 H22A 109.8
C23 C22 H22B 109.8
C21 C22 H22B 109.8
H22A C22 H22B 108.2
C24 C23 C22 111.44(17)
C24 C23 H23A 109.3
C22 C23 H23A 109.3
C24 C23 H23B 109.3
C22 C23 H23B 109.3
H23A C23 H23B 108.0
C25 C24 C23 112.08(17)
C25 C24 H24A 109.2
C23 C24 H24A 109.2
C25 C24 H24B 109.2
C23 C24 H24B 109.2
H24A C24 H24B 107.9
C24 C25 C26 112.07(17)
C24 C25 H25A 109.2
C26 C25 H25A 109.2
C24 C25 H25B 109.2
C26 C25 H25B 109.2
H25A C25 H25B 107.9
C25 C26 C21 110.42(16)
C25 C26 H26A 109.6
C21 C26 H26A 109.6
C25 C26 H26B 109.6
C21 C26 H26B 109.6
H26A C26 H26B 108.1
N32 C31 Pt1 174.93(17)
C31 N32 C33 178.5(2)
N32 C33 C34 109.09(16)
N32 C33 C38 109.08(16)
C34 C33 C38 111.92(17)
N32 C33 H33 108.9
C34 C33 H33 108.9
C38 C33 H33 108.9
C33 C34 C35 111.77(17)
C33 C34 H34A 109.3
C35 C34 H34A 109.3
C33 C34 H34B 109.3
C35 C34 H34B 109.3
H34A C34 H34B 107.9
C34 C35 C36 111.39(18)
C34 C35 H35A 109.3
C36 C35 H35A 109.3
C34 C35 H35B 109.3
C36 C35 H35B 109.3
H35A C35 H35B 108.0
C37 C36 C35 110.99(18)
C37 C36 H36A 109.4
C35 C36 H36A 109.4
C37 C36 H36B 109.4
C35 C36 H36B 109.4
H36A C36 H36B 108.0
C36 C37 C38 110.93(18)
C36 C37 H37A 109.5
C38 C37 H37A 109.5
C36 C37 H37B 109.5
C38 C37 H37B 109.5
H37A C37 H37B 108.0
C37 C38 C33 112.20(17)
C37 C38 H38A 109.2
C33 C38 H38A 109.2
C37 C38 H38B 109.2
C33 C38 H38B 109.2
H38A C38 H38B 107.9
N42 C41 Pt1 173.10(17)
C41 N42 C43 171.83(19)
N42 C43 C44 108.47(16)
N42 C43 C48 109.02(16)
C44 C43 C48 110.65(17)
N42 C43 H43 109.6
C44 C43 H43 109.6
C48 C43 H43 109.6
C45 C44 C43 110.06(17)
C45 C44 H44A 109.6
C43 C44 H44A 109.6
C45 C44 H44B 109.6
C43 C44 H44B 109.6
H44A C44 H44B 108.2
C46 C45 C44 111.02(19)
C46 C45 H45A 109.4
C44 C45 H45A 109.4
C46 C45 H45B 109.4
C44 C45 H45B 109.4
H45A C45 H45B 108.0
C45 C46 C47 111.10(19)
C45 C46 H46A 109.4
C47 C46 H46A 109.4
C45 C46 H46B 109.4
C47 C46 H46B 109.4
H46A C46 H46B 108.0
C46 C47 C48 111.66(19)
C46 C47 H47A 109.3
C48 C47 H47A 109.3
C46 C47 H47B 109.3
C48 C47 H47B 109.3
H47A C47 H47B 107.9
C47 C48 C43 109.45(17)
C47 C48 H48A 109.8
C43 C48 H48A 109.8
C47 C48 H48B 109.8
C43 C48 H48B 109.8
H48A C48 H48B 108.2

loop_
_geom_bond_atom_site_label_1
_geom_bond_atom_site_label_2
_geom_bond_distance
Pt1 C41 1.939(2)
Pt1 C31 1.948(2)
Pt1 P1 2.3637(5)
Pt1 In1 2.6058(3)
In1 Cl1 2.4094(6)
In1 Cl2 2.4133(5)
In1 Cl3 2.4332(6)
P1 C11 1.8406(18)
P1 C21 1.8433(19)
P1 C1 1.8489(19)
C1 C6 1.534(3)
C1 C2 1.540(3)
C1 H1 1.0000
C2 C3 1.530(3)
C2 H2A 0.9900
C2 H2B 0.9900
C3 C4 1.524(3)
C3 H3A 0.9900
C3 H3B 0.9900
C4 C5 1.519(3)
C4 H4A 0.9900
C4 H4B 0.9900
C5 C6 1.531(3)
C5 H5A 0.9900
C5 H5B 0.9900
C6 H6A 0.9900
C6 H6B 0.9900
C11 C16 1.539(3)
C11 C12 1.541(3)
C11 H11 1.0000
C12 C13 1.528(3)
C12 H12A 0.9900
C12 H12B 0.9900
C13 C14 1.519(3)
C13 H13A 0.9900
C13 H13B 0.9900
C14 C15 1.524(3)
C14 H14A 0.9900
C14 H14B 0.9900
C15 C16 1.526(3)
C15 H15A 0.9900
C15 H15B 0.9900
C16 H16A 0.9900
C16 H16B 0.9900
C21 C26 1.531(3)
C21 C22 1.535(3)
C21 H21 1.0000
C22 C23 1.526(3)
C22 H22A 0.9900
C22 H22B 0.9900
C23 C24 1.521(3)
C23 H23A 0.9900
C23 H23B 0.9900
C24 C25 1.520(3)
C24 H24A 0.9900
C24 H24B 0.9900
C25 C26 1.527(3)
C25 H25A 0.9900
C25 H25B 0.9900
C26 H26A 0.9900
C26 H26B 0.9900
C31 N32 1.148(3)
N32 C33 1.457(2)
C33 C34 1.524(3)
C33 C38 1.527(3)
C33 H33 1.0000
C34 C35 1.525(3)
C34 H34A 0.9900
C34 H34B 0.9900
C35 C36 1.526(3)
C35 H35A 0.9900
C35 H35B 0.9900
C36 C37 1.523(3)
C36 H36A 0.9900
C36 H36B 0.9900
C37 C38 1.525(3)
C37 H37A 0.9900
C37 H37B 0.9900
C38 H38A 0.9900
C38 H38B 0.9900
C41 N42 1.151(3)
N42 C43 1.447(2)
C43 C44 1.528(3)
C43 C48 1.533(3)
C43 H43 1.0000
C44 C45 1.524(3)
C44 H44A 0.9900
C44 H44B 0.9900
C45 C46 1.520(3)
C45 H45A 0.9900
C45 H45B 0.9900
C46 C47 1.522(3)
C46 H46A 0.9900
C46 H46B 0.9900
C47 C48 1.523(3)
C47 H47A 0.9900
C47 H47B 0.9900
C48 H48A 0.9900
C48 H48B 0.9900

loop_
_geom_torsion_atom_site_label_1
_geom_torsion_atom_site_label_2
_geom_torsion_atom_site_label_3
_geom_torsion_atom_site_label_4
_geom_torsion
C11 P1 C1 C6 -62.20(16)
C21 P1 C1 C6 52.38(16)
Pt1 P1 C1 C6 -179.51(12)
C11 P1 C1 C2 169.21(14)
C21 P1 C1 C2 -76.20(16)
Pt1 P1 C1 C2 51.90(15)
C6 C1 C2 C3 56.0(2)
P1 C1 C2 C3 -172.89(14)
C1 C2 C3 C4 -55.8(2)
C2 C3 C4 C5 55.5(2)
C3 C4 C5 C6 -55.5(2)
C4 C5 C6 C1 56.1(2)
C2 C1 C6 C5 -56.2(2)
P1 C1 C6 C5 173.97(15)
C21 P1 C11 C16 53.86(15)
C1 P1 C11 C16 172.43(13)
Pt1 P1 C11 C16 -64.31(13)
C21 P1 C11 C12 175.90(13)
C1 P1 C11 C12 -65.53(15)
Pt1 P1 C11 C12 57.74(14)
C16 C11 C12 C13 -55.7(2)
P1 C11 C12 C13 -178.34(14)
C11 C12 C13 C14 57.2(2)
C12 C13 C14 C15 -57.2(2)
C13 C14 C15 C16 56.9(2)
C14 C15 C16 C11 -56.5(2)
C12 C11 C16 C15 55.4(2)
P1 C11 C16 C15 177.97(13)
C11 P1 C21 C26 179.64(14)
C1 P1 C21 C26 65.07(16)
Pt1 P1 C21 C26 -65.35(14)
C11 P1 C21 C22 48.61(16)
C1 P1 C21 C22 -65.95(16)
Pt1 P1 C21 C22 163.62(12)
C26 C21 C22 C23 59.2(2)
P1 C21 C22 C23 -168.82(13)
C21 C22 C23 C24 -57.2(2)
C22 C23 C24 C25 54.4(2)
C23 C24 C25 C26 -52.7(2)
C24 C25 C26 C21 54.3(2)
C22 C21 C26 C25 -57.8(2)
P1 C21 C26 C25 167.39(14)
N32 C33 C34 C35 68.4(2)
C38 C33 C34 C35 -52.4(2)
C33 C34 C35 C36 54.5(2)
C34 C35 C36 C37 -56.5(3)
C35 C36 C37 C38 56.3(2)
C36 C37 C38 C33 -54.6(2)
N32 C33 C38 C37 -68.1(2)
C34 C33 C38 C37 52.7(2)
N42 C43 C44 C45 -178.13(18)
C48 C43 C44 C45 -58.6(2)
C43 C44 C45 C46 56.9(3)
C44 C45 C46 C47 -55.5(3)
C45 C46 C47 C48 55.8(3)
C46 C47 C48 C43 -56.7(3)
N42 C43 C48 C47 177.36(17)
C44 C43 C48 C47 58.2(2)
